data_1518905
loop_
_publ_author_name
'Niu, Caixia'
'Liu, Qiuling'
'Shang, Zhehai'
'Zhao, Liu'
'Ouyang, Jin'

_publ_section_title
;
 Dual-emission fluorescent sensor based on AIE organic nanoparticles and
 Au nanoclusters for the detection of mercury and melamine.
;
_journal_issue 18
_journal_name_full Nanoscale
_journal_page_first 8457
_journal_page_last 8465
_journal_paper_doi 10.1039/c5nr00554j
_journal_volume 7
_journal_year 2015
_chemical_formula_moiety 'C32 H22 O2'
_chemical_formula_sum 'C32 H22 O2'
_chemical_formula_weight 438.49
_chemical_name_systematic
;
 ?
;
_space_group_crystal_system triclinic
_space_group_IT_number 2
_space_group_name_Hall '-P 1'
_space_group_name_H-M_alt 'P -1'
_symmetry_space_group_name_Hall '-P 1'
_symmetry_space_group_name_H-M 'P -1'
_atom_sites_solution_hydrogens geom
_audit_creation_date 2015-03-15
_audit_creation_method
;
Olex2 1.2
(compiled 2014.11.28 svn.r3106 for OlexSys, GUI svn.r4959)
;
_audit_update_record
;
2015-03-16 deposited with the CCDC.
2015-03-25 downloaded from the CCDC.
;
_cell_angle_alpha 78.700(2)
_cell_angle_beta 86.786(2)
_cell_angle_gamma 84.501(2)
_cell_formula_units_Z 1
_cell_length_a 4.03807(14)
_cell_length_b 9.6563(2)
_cell_length_c 14.1332(3)
_cell_measurement_reflns_used 12885
_cell_measurement_temperature 180.01(10)
_cell_measurement_theta_max 73.7480
_cell_measurement_theta_min 4.6680
_cell_volume 537.53(2)
_computing_cell_refinement
;
CrysAlisPro, Agilent Technologies,
Version 1.171.36.32 (release 02-08-2013 CrysAlis171 .NET)
(compiled Aug  2 2013,16:46:58)
;
_computing_data_collection
;
CrysAlisPro, Agilent Technologies,
Version 1.171.36.32 (release 02-08-2013 CrysAlis171 .NET)
(compiled Aug  2 2013,16:46:58)
;
_computing_data_reduction
;
CrysAlisPro, Agilent Technologies,
Version 1.171.36.32 (release 02-08-2013 CrysAlis171 .NET)
(compiled Aug  2 2013,16:46:58)
;
_computing_molecular_graphics 'Olex2 (Dolomanov et al., 2009)'
_computing_publication_material 'Olex2 (Dolomanov et al., 2009)'
_computing_structure_refinement 'ShelXL (Sheldrick, 2008)'
_diffrn_ambient_temperature 180.01(10)
_diffrn_detector_area_resol_mean 10.3914
_diffrn_measured_fraction_theta_full 0.976
_diffrn_measured_fraction_theta_max 0.999
_diffrn_measurement_details
;
  1 omega  -34.00    6.00   1.0000    1.0000
omega____ theta____ kappa____ phi______ frames
    -      -40.7931   38.0000  -60.0000 40

  2 omega -122.00    5.00   1.0000    1.0000
omega____ theta____ kappa____ phi______ frames
    -      -40.7931  -19.0000  -60.0000 127

  3 omega  -34.00   27.00   1.0000    1.0000
omega____ theta____ kappa____ phi______ frames
    -      -40.7931   38.0000  120.0000 61

  4 omega   39.00   97.00   1.0000    1.0000
omega____ theta____ kappa____ phi______ frames
    -       40.7931 -129.0000 -123.0000 58

  5 omega   24.00   53.00   1.0000    1.0000
omega____ theta____ kappa____ phi______ frames
    -      107.3775  -94.0000  120.0000 29

  6 omega   24.00  108.00   1.0000    1.0000
omega____ theta____ kappa____ phi______ frames
    -      107.3775  -94.0000   60.0000 84

  7 omega   33.00   78.00   1.0000    1.0000
omega____ theta____ kappa____ phi______ frames
    -      107.3775  -45.0000  -90.0000 45

  8 omega  127.00  178.00   1.0000    1.0000
omega____ theta____ kappa____ phi______ frames
    -      107.3775  125.0000    0.0000 51

  9 omega   53.00  115.00   1.0000    1.0000
omega____ theta____ kappa____ phi______ frames
    -      107.3775 -125.0000  -30.0000 62

 10 omega   52.00   90.00   1.0000    1.0000
omega____ theta____ kappa____ phi______ frames
    -      107.3775  -45.0000  -60.0000 38

 11 omega   41.00   84.00   1.0000    1.0000
omega____ theta____ kappa____ phi______ frames
    -      107.3775  -45.0000  120.0000 43

 12 omega   90.00  165.00   1.0000    1.0000
omega____ theta____ kappa____ phi______ frames
    -      107.3775   30.0000  150.0000 75

 13 omega   75.00  109.00   1.0000    1.0000
omega____ theta____ kappa____ phi______ frames
    -      107.3775  -94.0000  120.0000 34

 14 omega   35.00   83.00   1.0000    1.0000
omega____ theta____ kappa____ phi______ frames
    -      107.3775  -30.0000 -150.0000 48

 15 omega   41.00   71.00   1.0000    1.0000
omega____ theta____ kappa____ phi______ frames
    -      107.3775  -45.0000   90.0000 30

 16 omega   82.00  176.00   1.0000    1.0000
omega____ theta____ kappa____ phi______ frames
    -      107.3775   30.0000 -120.0000 94

 17 omega -120.00   -7.00   1.0000    1.0000
omega____ theta____ kappa____ phi______ frames
    -      -40.7931  -77.0000 -120.0000 113

 18 omega -115.00  -11.00   1.0000    1.0000
omega____ theta____ kappa____ phi______ frames
    -      -40.7931  -57.0000  120.0000 104

 19 omega    7.00  120.00   1.0000    1.0000
omega____ theta____ kappa____ phi______ frames
    -       40.7931   77.0000   30.0000 113

 20 omega    1.00   83.00   1.0000    1.0000
omega____ theta____ kappa____ phi______ frames
    -       40.7931  -99.0000    0.0000 82

 21 omega   23.00  109.00   1.0000    1.0000
omega____ theta____ kappa____ phi______ frames
    -      107.3775  -94.0000 -120.0000 86

 22 omega   80.00  178.00   1.0000    1.0000
omega____ theta____ kappa____ phi______ frames
    -      107.3775   45.0000   90.0000 98

 23 omega   80.00  178.00   1.0000    1.0000
omega____ theta____ kappa____ phi______ frames
    -      107.3775   45.0000  -60.0000 98

 24 omega   74.00  178.00   1.0000    1.0000
omega____ theta____ kappa____ phi______ frames
    -      107.3775   77.0000   30.0000 104

 25 omega   77.00  178.00   1.0000    1.0000
omega____ theta____ kappa____ phi______ frames
    -      107.3775   30.0000   30.0000 101

 26 omega   74.00  178.00   1.0000    1.0000
omega____ theta____ kappa____ phi______ frames
    -      107.3775   77.0000 -120.0000 104

 27 omega   77.00  178.00   1.0000    1.0000
omega____ theta____ kappa____ phi______ frames
    -      107.3775   61.0000  -30.0000 101

 28 omega   80.00  178.00   1.0000    1.0000
omega____ theta____ kappa____ phi______ frames
    -      107.3775   45.0000 -180.0000 98

 29 omega -115.00  -64.00   1.0000    1.0000
omega____ theta____ kappa____ phi______ frames
    -      -40.7931 -140.0000   63.0000 51

 30 omega  -96.00   -2.00   1.0000    1.0000
omega____ theta____ kappa____ phi______ frames
    -      -40.7931  125.0000 -150.0000 94

 31 omega -120.00   -7.00   1.0000    1.0000
omega____ theta____ kappa____ phi______ frames
    -      -40.7931  -77.0000   60.0000 113

 32 omega    7.00  120.00   1.0000    1.0000
omega____ theta____ kappa____ phi______ frames
    -       40.7931   77.0000  -60.0000 113

 33 omega   77.00  178.00   1.0000    1.0000
omega____ theta____ kappa____ phi______ frames
    -      107.3775   61.0000  -90.0000 101

 34 omega   74.00  178.00   1.0000    1.0000
omega____ theta____ kappa____ phi______ frames
    -      107.3775   77.0000   90.0000 104

 35 omega   74.00  178.00   1.0000    1.0000
omega____ theta____ kappa____ phi______ frames
    -      107.3775   77.0000 -150.0000 104

 36 omega   77.00  178.00   1.0000    1.0000
omega____ theta____ kappa____ phi______ frames
    -      107.3775   61.0000 -180.0000 101

 37 omega   74.00  178.00   1.0000    1.0000
omega____ theta____ kappa____ phi______ frames
    -      107.3775   77.0000  120.0000 104

 38 omega   77.00  178.00   1.0000    1.0000
omega____ theta____ kappa____ phi______ frames
    -      107.3775   61.0000   90.0000 101

 39 omega   74.00  178.00   1.0000    1.0000
omega____ theta____ kappa____ phi______ frames
    -      107.3775   77.0000    0.0000 104

 40 omega   74.00  178.00   1.0000    1.0000
omega____ theta____ kappa____ phi______ frames
    -      107.3775   77.0000  -60.0000 104

 41 omega   23.00   98.00   1.0000    1.0000
omega____ theta____ kappa____ phi______ frames
    -       40.7931 -125.0000 -180.0000 75

 42 omega    7.00  120.00   1.0000    1.0000
omega____ theta____ kappa____ phi______ frames
    -       40.7931   77.0000   60.0000 113

 43 omega   14.00  117.00   1.0000    1.0000
omega____ theta____ kappa____ phi______ frames
    -       40.7931   38.0000 -150.0000 103

 44 omega   14.00  117.00   1.0000    1.0000
omega____ theta____ kappa____ phi______ frames
    -       40.7931   38.0000   30.0000 103

 45 omega   77.00  178.00   1.0000    1.0000
omega____ theta____ kappa____ phi______ frames
    -      107.3775   61.0000 -150.0000 101

 46 omega   80.00  178.00   1.0000    1.0000
omega____ theta____ kappa____ phi______ frames
    -      107.3775   45.0000 -150.0000 98

 47 omega   74.00  178.00   1.0000    1.0000
omega____ theta____ kappa____ phi______ frames
    -      107.3775   77.0000  150.0000 104

 48 omega   74.00  178.00   1.0000    1.0000
omega____ theta____ kappa____ phi______ frames
    -      107.3775   77.0000  -30.0000 104

 49 omega   77.00  178.00   1.0000    1.0000
omega____ theta____ kappa____ phi______ frames
    -      107.3775   61.0000  120.0000 101

 50 omega   23.00  109.00   1.0000    1.0000
omega____ theta____ kappa____ phi______ frames
    -      107.3775  -94.0000  120.0000 86

 51 omega   77.00  178.00   1.0000    1.0000
omega____ theta____ kappa____ phi______ frames
    -      107.3775   61.0000   60.0000 101

 52 omega   77.00  178.00   1.0000    1.0000
omega____ theta____ kappa____ phi______ frames
    -      107.3775   61.0000  -60.0000 101

 53 omega  -49.00  130.00   1.0000    1.0000
omega____ theta____ kappa____ phi______ frames
    -       40.7931    0.0000 -150.0000 179

 54 omega  -49.00  130.00   1.0000    1.0000
omega____ theta____ kappa____ phi______ frames
    -       40.7931    0.0000  -90.0000 179

 55 omega  -49.00  130.00   1.0000    1.0000
omega____ theta____ kappa____ phi______ frames
    -       40.7931    0.0000 -180.0000 179

 56 omega  -49.00  130.00   1.0000    1.0000
omega____ theta____ kappa____ phi______ frames
    -       40.7931    0.0000 -120.0000 179

 57 omega   80.00  178.00   1.0000    1.0000
omega____ theta____ kappa____ phi______ frames
    -      107.3775   45.0000 -120.0000 98

 58 omega   77.00  178.00   1.0000    1.0000
omega____ theta____ kappa____ phi______ frames
    -      107.3775   61.0000    0.0000 101

 59 omega   77.00  178.00   1.0000    1.0000
omega____ theta____ kappa____ phi______ frames
    -      107.3775   61.0000   30.0000 101

 60 omega   80.00  178.00   1.0000    1.0000
omega____ theta____ kappa____ phi______ frames
    -      107.3775   45.0000  120.0000 98

 61 omega   77.00  178.00   1.0000    1.0000
omega____ theta____ kappa____ phi______ frames
    -      107.3775   61.0000 -120.0000 101

 62 omega   80.00  178.00   1.0000    1.0000
omega____ theta____ kappa____ phi______ frames
    -      107.3775   45.0000  150.0000 98

 63 omega   80.00  178.00   1.0000    1.0000
omega____ theta____ kappa____ phi______ frames
    -      107.3775   45.0000   60.0000 98

 64 omega   77.00  178.00   1.0000    1.0000
omega____ theta____ kappa____ phi______ frames
    -      107.3775   61.0000  150.0000 101

 65 omega  -49.00  130.00   1.0000    1.0000
omega____ theta____ kappa____ phi______ frames
    -       40.7931    0.0000  -30.0000 179

 66 omega  -49.00  130.00   1.0000    1.0000
omega____ theta____ kappa____ phi______ frames
    -       40.7931    0.0000   30.0000 179

 67 omega  -49.00  130.00   1.0000    1.0000
omega____ theta____ kappa____ phi______ frames
    -       40.7931    0.0000  -60.0000 179

 68 omega  -49.00  130.00   1.0000    1.0000
omega____ theta____ kappa____ phi______ frames
    -       40.7931    0.0000    0.0000 179

 69 omega   18.00  178.00   1.0000    1.0000
omega____ theta____ kappa____ phi______ frames
    -      107.3775    0.0000 -120.0000 160

 70 omega   74.00  178.00   1.0000    1.0000
omega____ theta____ kappa____ phi______ frames
    -      107.3775   77.0000 -180.0000 104

 71 omega   80.00  178.00   1.0000    1.0000
omega____ theta____ kappa____ phi______ frames
    -      107.3775   45.0000   30.0000 98

 72 omega   18.00  178.00   1.0000    1.0000
omega____ theta____ kappa____ phi______ frames
    -      107.3775    0.0000 -180.0000 160

 73 omega   80.00  178.00   1.0000    1.0000
omega____ theta____ kappa____ phi______ frames
    -      107.3775   45.0000  -90.0000 98

 74 omega   18.00  178.00   1.0000    1.0000
omega____ theta____ kappa____ phi______ frames
    -      107.3775    0.0000 -150.0000 160

 75 omega   74.00  178.00   1.0000    1.0000
omega____ theta____ kappa____ phi______ frames
    -      107.3775   77.0000   60.0000 104

 76 omega   74.00  178.00   1.0000    1.0000
omega____ theta____ kappa____ phi______ frames
    -      107.3775   77.0000  -90.0000 104

 77 omega  -49.00  130.00   1.0000    1.0000
omega____ theta____ kappa____ phi______ frames
    -       40.7931    0.0000  150.0000 179

 78 omega  -49.00  130.00   1.0000    1.0000
omega____ theta____ kappa____ phi______ frames
    -       40.7931    0.0000  120.0000 179

 79 omega  -49.00  130.00   1.0000    1.0000
omega____ theta____ kappa____ phi______ frames
    -       40.7931    0.0000   60.0000 179

 80 omega  -49.00  130.00   1.0000    1.0000
omega____ theta____ kappa____ phi______ frames
    -       40.7931    0.0000   90.0000 179

 81 omega   18.00  178.00   1.0000    1.0000
omega____ theta____ kappa____ phi______ frames
    -      107.3775    0.0000  -60.0000 160

 82 omega   18.00  178.00   1.0000    1.0000
omega____ theta____ kappa____ phi______ frames
    -      107.3775    0.0000  -30.0000 160

 83 omega   18.00  178.00   1.0000    1.0000
omega____ theta____ kappa____ phi______ frames
    -      107.3775    0.0000  -90.0000 160

 84 omega   18.00  178.00   1.0000    1.0000
omega____ theta____ kappa____ phi______ frames
    -      107.3775    0.0000   30.0000 160

 85 omega   18.00  178.00   1.0000    1.0000
omega____ theta____ kappa____ phi______ frames
    -      107.3775    0.0000   60.0000 160

 86 omega   18.00   87.00   1.0000    1.0000
omega____ theta____ kappa____ phi______ frames
    -      107.3775    0.0000   90.0000 69

 87 omega   18.00  178.00   1.0000    1.0000
omega____ theta____ kappa____ phi______ frames
    -      107.3775    0.0000    0.0000 160
;
_diffrn_measurement_device_type 'SuperNova, Dual, Cu at zero, Atlas'
_diffrn_measurement_method '\w scans'
_diffrn_orient_matrix_UB_11 -0.1341908000
_diffrn_orient_matrix_UB_12 -0.1423437000
_diffrn_orient_matrix_UB_13 -0.0050305000
_diffrn_orient_matrix_UB_21 -0.0074135000
_diffrn_orient_matrix_UB_22 -0.0403838000
_diffrn_orient_matrix_UB_23 0.1110485000
_diffrn_orient_matrix_UB_31 -0.3592365000
_diffrn_orient_matrix_UB_32 0.0691139000
_diffrn_orient_matrix_UB_33 0.0041243000
_diffrn_radiation_monochromator mirror
_diffrn_radiation_type CuK\a
_diffrn_radiation_wavelength 1.54184
_diffrn_reflns_av_R_equivalents 0.0444
_diffrn_reflns_av_unetI/netI 0.0174
_diffrn_reflns_Laue_measured_fraction_full 0.976
_diffrn_reflns_Laue_measured_fraction_max 0.999
_diffrn_reflns_limit_h_max 4
_diffrn_reflns_limit_h_min -4
_diffrn_reflns_limit_k_max 11
_diffrn_reflns_limit_k_min -11
_diffrn_reflns_limit_l_max 16
_diffrn_reflns_limit_l_min -16
_diffrn_reflns_number 28583
_diffrn_reflns_point_group_measured_fraction_full 0.976
_diffrn_reflns_point_group_measured_fraction_max 0.999
_diffrn_reflns_theta_full 67.684
_diffrn_reflns_theta_max 66.597
_diffrn_reflns_theta_min 3.191
_diffrn_source 'SuperNova (Cu) X-ray Source'
_exptl_absorpt_coefficient_mu 0.651
_exptl_absorpt_correction_T_max 1.00000
_exptl_absorpt_correction_T_min 0.47673
_exptl_absorpt_correction_type multi-scan
_exptl_absorpt_process_details
;
CrysAlisPro, Agilent Technologies,
Version 1.171.36.32 (release 02-08-2013 CrysAlis171 .NET)
(compiled Aug  2 2013,16:46:58)
Empirical absorption correction using spherical harmonics,
 implemented in SCALE3 ABSPACK scaling algorithm.
;
_exptl_crystal_density_diffrn 1.355
_exptl_crystal_F_000 230
_exptl_crystal_size_max 0.15
_exptl_crystal_size_mid 0.1
_exptl_crystal_size_min 0.1
_refine_diff_density_max 0.203
_refine_diff_density_min -0.223
_refine_diff_density_rms 0.042
_refine_ls_extinction_coef 0.009(2)
_refine_ls_extinction_expression Fc^*^=kFc[1+0.001xFc^2^\l^3^/sin(2\q)]^-1/4^
_refine_ls_extinction_method SHELXL
_refine_ls_goodness_of_fit_ref 1.053
_refine_ls_hydrogen_treatment constr
_refine_ls_matrix_type full
_refine_ls_number_parameters 155
_refine_ls_number_reflns 1892
_refine_ls_number_restraints 0
_refine_ls_restrained_S_all 1.053
_refine_ls_R_factor_all 0.0447
_refine_ls_R_factor_gt 0.0405
_refine_ls_shift/su_max 0.000
_refine_ls_shift/su_mean 0.000
_refine_ls_structure_factor_coef Fsqd
_refine_ls_weighting_details 'w=1/[\s^2^(Fo^2^)+(0.0647P)^2^+0.1455P] where P=(Fo^2^+2Fc^2^)/3'
_refine_ls_weighting_scheme calc
_refine_ls_wR_factor_gt 0.1086
_refine_ls_wR_factor_ref 0.1132
_reflns_Friedel_coverage 0.000
_reflns_number_gt 1681
_reflns_number_total 1892
_reflns_threshold_expression 'I > 2\s(I)'
_cod_data_source_file c5nr00554j2.cif
_cod_data_source_block exp_5001
_cod_depositor_comments 'Adding full bibliography for 1518905.cif.'
_cod_original_cell_volume 537.53(3)
_cod_database_code 1518905
_shelxl_version_number 2014-3
_chemical_oxdiff_formula 'C32 O2'
_shelx_space_group_comment
;
The symmetry employed for this shelxl refinement is uniquely defined
by the following loop, which should always be used as a source of
symmetry information in preference to the above space-group names.
They are only intended as comments.
;
_shelx_estimated_absorpt_t_max 0.938
_shelx_estimated_absorpt_t_min 0.909
_reflns_odcompleteness_completeness 99.95
_reflns_odcompleteness_iscentric 1
_reflns_odcompleteness_theta 66.49
_olex2_refinement_description
;
1. Fixed Uiso
 At 1.2 times of:
  All C(H) groups
2.a Aromatic/amide H refined with riding coordinates:
 C3(H3), C4(H4), C5(H5), C6(H6), C8(H8), C9(H9), C11(H11), C13(H13), C14(H14),
 C15(H15), C16(H16)
;
_olex2_submission_special_instructions 'No special instructions were received'

loop_
_space_group_symop_operation_xyz
'x, y, z'
'-x, -y, -z'

loop_
_atom_site_label
_atom_site_type_symbol
_atom_site_fract_x
_atom_site_fract_y
_atom_site_fract_z
_atom_site_U_iso_or_equiv
_atom_site_adp_type
_atom_site_occupancy
_atom_site_site_symmetry_order
_atom_site_calc_flag
_atom_site_refinement_flags_posn
C1 C 0.1542(3) 0.92287(13) 0.43017(8) 0.0239(3) Uani 1 1 d .
C2 C -0.0083(3) 0.85145(13) 0.51448(8) 0.0246(3) Uani 1 1 d .
C3 C -0.0276(3) 0.70145(14) 0.53118(9) 0.0293(3) Uani 1 1 d .
H3 H 0.0770 0.6489 0.4858 0.035 Uiso 1 1 calc R
C4 C -0.1922(4) 0.63217(14) 0.61034(9) 0.0324(3) Uani 1 1 d .
H4 H -0.1976 0.5322 0.6205 0.039 Uiso 1 1 calc R
C5 C -0.3556(4) 0.70943(15) 0.67758(9) 0.0324(3) Uani 1 1 d .
H5 H -0.4747 0.6610 0.7320 0.039 Uiso 1 1 calc R
C6 C -0.3436(3) 0.85152(14) 0.66500(9) 0.0287(3) Uani 1 1 d .
H6 H -0.4558 0.9012 0.7109 0.034 Uiso 1 1 calc R
C7 C -0.1660(3) 0.92873(13) 0.58420(8) 0.0243(3) Uani 1 1 d .
C8 C 0.3156(3) 0.83923(13) 0.36034(9) 0.0262(3) Uani 1 1 d .
H8 H 0.4749 0.7633 0.3843 0.031 Uiso 1 1 calc R
C9 C 0.2558(3) 0.86173(13) 0.26662(9) 0.0260(3) Uani 1 1 d .
H9 H 0.0962 0.9378 0.2432 0.031 Uiso 1 1 calc R
C10 C 0.4128(3) 0.78011(13) 0.19583(9) 0.0239(3) Uani 1 1 d .
C11 C 0.3440(3) 0.82615(13) 0.09848(9) 0.0261(3) Uani 1 1 d .
H11 H 0.1990 0.9092 0.0791 0.031 Uiso 1 1 calc R
C12 C 0.4869(3) 0.75100(14) 0.02955(9) 0.0276(3) Uani 1 1 d .
C13 C 0.6968(3) 0.62908(14) 0.05709(10) 0.0300(3) Uani 1 1 d .
H13 H 0.7933 0.5782 0.0098 0.036 Uiso 1 1 calc R
C14 C 0.7658(3) 0.58162(14) 0.15329(10) 0.0308(3) Uani 1 1 d .
H14 H 0.9084 0.4977 0.1723 0.037 Uiso 1 1 calc R
C15 C 0.6266(3) 0.65673(13) 0.22173(9) 0.0272(3) Uani 1 1 d .
H15 H 0.6768 0.6240 0.2877 0.033 Uiso 1 1 calc R
C16 C 0.4148(4) 0.79618(15) -0.07373(10) 0.0360(4) Uani 1 1 d .
H16 H 0.5417 0.7473 -0.1176 0.043 Uiso 1 1 calc R
O1 O 0.2123(3) 0.88827(12) -0.10726(7) 0.0506(4) Uani 1 1 d .

loop_
_atom_site_aniso_label
_atom_site_aniso_U_11
_atom_site_aniso_U_22
_atom_site_aniso_U_33
_atom_site_aniso_U_23
_atom_site_aniso_U_13
_atom_site_aniso_U_12
C1 0.0241(7) 0.0288(7) 0.0188(6) -0.0053(5) -0.0021(5) 0.0003(5)
C2 0.0259(7) 0.0277(7) 0.0205(6) -0.0049(5) -0.0031(5) -0.0013(5)
C3 0.0355(8) 0.0284(7) 0.0248(6) -0.0078(5) -0.0012(5) -0.0009(6)
C4 0.0421(9) 0.0255(7) 0.0293(7) -0.0035(5) -0.0018(6) -0.0058(6)
C5 0.0384(8) 0.0345(7) 0.0239(6) -0.0024(5) 0.0031(6) -0.0099(6)
C6 0.0330(8) 0.0329(7) 0.0210(6) -0.0067(5) 0.0025(5) -0.0050(6)
C7 0.0252(7) 0.0289(7) 0.0189(6) -0.0048(5) -0.0022(5) -0.0016(5)
C8 0.0276(7) 0.0264(6) 0.0242(6) -0.0053(5) 0.0009(5) -0.0001(5)
C9 0.0272(7) 0.0261(6) 0.0245(6) -0.0065(5) 0.0020(5) -0.0002(5)
C10 0.0232(7) 0.0248(6) 0.0243(6) -0.0065(5) 0.0041(5) -0.0051(5)
C11 0.0279(7) 0.0247(6) 0.0255(6) -0.0059(5) 0.0023(5) -0.0016(5)
C12 0.0297(8) 0.0298(7) 0.0245(6) -0.0082(5) 0.0046(5) -0.0052(6)
C13 0.0290(8) 0.0301(7) 0.0326(7) -0.0137(5) 0.0075(5) -0.0008(5)
C14 0.0291(8) 0.0256(7) 0.0364(7) -0.0058(5) 0.0036(6) 0.0015(5)
C15 0.0286(7) 0.0276(7) 0.0247(6) -0.0040(5) 0.0024(5) -0.0029(5)
C16 0.0443(9) 0.0390(8) 0.0253(7) -0.0113(6) 0.0048(6) 0.0013(7)
O1 0.0648(8) 0.0550(7) 0.0281(6) -0.0069(5) -0.0041(5) 0.0142(6)

loop_
_atom_type_symbol
_atom_type_description
_atom_type_scat_dispersion_real
_atom_type_scat_dispersion_imag
_atom_type_scat_source
C C 0.0181 0.0091 'International Tables Vol C Tables 4.2.6.8 and 6.1.1.4'
H H 0.0000 0.0000 'International Tables Vol C Tables 4.2.6.8 and 6.1.1.4'
O O 0.0492 0.0322 'International Tables Vol C Tables 4.2.6.8 and 6.1.1.4'

loop_
_geom_angle_atom_site_label_1
_geom_angle_atom_site_label_2
_geom_angle_atom_site_label_3
_geom_angle
_geom_angle_site_symmetry_1
C2 C1 C8 118.97(11) .
C7 C1 C2 119.42(12) 2_576
C7 C1 C8 121.59(11) 2_576
C1 C2 C3 121.03(12) .
C1 C2 C7 120.63(11) .
C3 C2 C7 118.32(11) .
C2 C3 H3 119.2 .
C4 C3 C2 121.63(12) .
C4 C3 H3 119.2 .
C3 C4 H4 120.1 .
C3 C4 C5 119.86(12) .
C5 C4 H4 120.1 .
C4 C5 H5 119.7 .
C6 C5 C4 120.66(12) .
C6 C5 H5 119.7 .
C5 C6 H6 119.2 .
C5 C6 C7 121.57(12) .
C7 C6 H6 119.2 .
C1 C7 C2 119.94(11) 2_576
C1 C7 C6 122.09(12) 2_576
C6 C7 C2 117.92(11) .
C1 C8 H8 117.4 .
C9 C8 C1 125.30(12) .
C9 C8 H8 117.4 .
C8 C9 H9 116.8 .
C8 C9 C10 126.30(12) .
C10 C9 H9 116.8 .
C11 C10 C9 118.81(12) .
C11 C10 C15 118.19(12) .
C15 C10 C9 123.01(11) .
C10 C11 H11 119.8 .
C12 C11 C10 120.35(12) .
C12 C11 H11 119.8 .
C11 C12 C16 121.50(12) .
C13 C12 C11 120.34(12) .
C13 C12 C16 118.15(12) .
C12 C13 H13 120.0 .
C14 C13 C12 120.01(12) .
C14 C13 H13 120.0 .
C13 C14 H14 120.1 .
C13 C14 C15 119.75(13) .
C15 C14 H14 120.1 .
C10 C15 H15 119.3 .
C14 C15 C10 121.37(12) .
C14 C15 H15 119.3 .
C12 C16 H16 116.9 .
O1 C16 C12 126.13(13) .
O1 C16 H16 116.9 .

loop_
_geom_bond_atom_site_label_1
_geom_bond_atom_site_label_2
_geom_bond_distance
_geom_bond_site_symmetry_2
C1 C2 1.4153(17) .
C1 C7 1.4125(18) 2_576
C1 C8 1.4801(18) .
C2 C3 1.4302(18) .
C2 C7 1.4352(18) .
C3 H3 0.9500 .
C3 C4 1.3599(18) .
C4 H4 0.9500 .
C4 C5 1.4172(19) .
C5 H5 0.9500 .
C5 C6 1.3537(19) .
C6 H6 0.9500 .
C6 C7 1.4323(18) .
C7 C1 1.4125(18) 2_576
C8 H8 0.9500 .
C8 C9 1.3316(18) .
C9 H9 0.9500 .
C9 C10 1.4720(17) .
C10 C11 1.3954(18) .
C10 C15 1.4021(19) .
C11 H11 0.9500 .
C11 C12 1.3937(18) .
C12 C13 1.3865(19) .
C12 C16 1.4764(18) .
C13 H13 0.9500 .
C13 C14 1.382(2) .
C14 H14 0.9500 .
C14 C15 1.3834(18) .
C15 H15 0.9500 .
C16 H16 0.9500 .
C16 O1 1.1928(18) .
